data_2218218
loop_
_publ_author_name
'Siczek, Mi\/losz'
'Lis, Tadeusz'

_publ_section_title
;
 (<i>R</i>)-({-})-3-Hydroxyquinuclidinium chloride
;
_journal_coeditor_code PK2091
_journal_issue 5
_journal_name_full 'Acta Crystallographica Section E'
_journal_page_first o842
_journal_paper_doi 10.1107/S1600536808009185
_journal_volume 64
_journal_year 2008
_chemical_formula_iupac 'C7 H14 N O + , Cl -'
_chemical_formula_moiety 'C7 H14 N O + , Cl -'
_chemical_formula_sum 'C7 H14 Cl N O'
_chemical_formula_weight 163.64
_chemical_name_common '(R)-(-)-3-hydroxyquinuclidinium chloride'
_chemical_name_systematic
;
(<i>R</i>)-(-)-3-Hydroxyquinuclidinium chloride
;
_space_group_IT_number 76
_symmetry_cell_setting tetragonal
_symmetry_space_group_name_Hall 'P 4w'
_symmetry_space_group_name_H-M 'P 41'
_atom_sites_solution_hydrogens geom
_atom_sites_solution_primary direct
_atom_sites_solution_secondary difmap
_audit_creation_method SHELXL-97
_cell_angle_alpha 90.00
_cell_angle_beta 90.00
_cell_angle_gamma 90.00
_cell_formula_units_Z 4
_cell_length_a 6.655(3)
_cell_length_b 6.655(3)
_cell_length_c 18.145(9)
_cell_measurement_reflns_used 11099
_cell_measurement_temperature 100(2)
_cell_measurement_theta_max 36.64
_cell_measurement_theta_min 3.25
_cell_volume 803.6(6)
_computing_cell_refinement 'CrysAlis RED (Oxford Diffraction, 2007)'
_computing_data_collection 'CrysAlis CCD (Oxford Diffraction, 2007)'
_computing_data_reduction 'CrysAlis RED (Oxford Diffraction, 2007)'
_computing_molecular_graphics 'XP in SHELXTL (Sheldrick, 2008)'
_computing_publication_material 'SHELXL97 (Sheldrick, 2008)'
_computing_structure_refinement 'SHELXL97 (Sheldrick, 2008)'
_computing_structure_solution 'SHELXS97 (Sheldrick, 2008)'
_diffrn_ambient_temperature 100(2)
_diffrn_measured_fraction_theta_full 0.997
_diffrn_measured_fraction_theta_max 0.947
_diffrn_measurement_device_type 'Kuma KM-4-CCD \k-geometry'
_diffrn_measurement_method \w
_diffrn_radiation_monochromator graphite
_diffrn_radiation_source 'medium-focus sealed tube'
_diffrn_radiation_type MoK\a
_diffrn_radiation_wavelength 0.71073
_diffrn_reflns_av_R_equivalents 0.0216
_diffrn_reflns_av_sigmaI/netI 0.0212
_diffrn_reflns_limit_h_max 8
_diffrn_reflns_limit_h_min -11
_diffrn_reflns_limit_k_max 11
_diffrn_reflns_limit_k_min -8
_diffrn_reflns_limit_l_max 30
_diffrn_reflns_limit_l_min -23
_diffrn_reflns_number 11241
_diffrn_reflns_theta_full 30.0
_diffrn_reflns_theta_max 36.7
_diffrn_reflns_theta_min 3.3
_diffrn_standards_number 0
_exptl_absorpt_coefficient_mu 0.408
_exptl_absorpt_correction_T_max 0.97
_exptl_absorpt_correction_T_min 0.86
_exptl_absorpt_correction_type analytical
_exptl_absorpt_process_details '(CrysAlis RED; Oxford Diffraction, 2007)'
_exptl_crystal_colour colorless
_exptl_crystal_density_diffrn 1.353
_exptl_crystal_density_method 'not measured'
_exptl_crystal_description plate
_exptl_crystal_F_000 352
_exptl_crystal_size_max 0.50
_exptl_crystal_size_mid 0.34
_exptl_crystal_size_min 0.08
_refine_diff_density_max 0.36
_refine_diff_density_min -0.20
_refine_ls_abs_structure_details 'Flack (1983), 1261 Friedel pairs'
_refine_ls_abs_structure_Flack -0.01(3)
_refine_ls_extinction_method none
_refine_ls_goodness_of_fit_ref 1.00
_refine_ls_hydrogen_treatment constr
_refine_ls_matrix_type full
_refine_ls_number_parameters 92
_refine_ls_number_reflns 3310
_refine_ls_number_restraints 1
_refine_ls_restrained_S_all 1.00
_refine_ls_R_factor_all 0.028
_refine_ls_R_factor_gt 0.026
_refine_ls_shift/su_max 0.001
_refine_ls_shift/su_mean 0.000
_refine_ls_structure_factor_coef Fsqd
_refine_ls_weighting_details 'calc w=1/[\s^2^(Fo^2^)+(0.0453P)^2^] where P=(Fo^2^+2Fc^2^)/3'
_refine_ls_weighting_scheme calc
_refine_ls_wR_factor_gt 0.062
_refine_ls_wR_factor_ref 0.063
_reflns_number_gt 3128
_reflns_number_total 3310
_reflns_threshold_expression I>2\s(I)
_cod_data_source_file pk2091.cif
_cod_data_source_block I
_cod_database_code 2218218
_cod_database_fobs_code 2218218

loop_
_symmetry_equiv_pos_as_xyz
'x, y, z'
'-x, -y, z+1/2'
'-y, x, z+1/4'
'y, -x, z+3/4'

loop_
_atom_site_type_symbol
_atom_site_label
_atom_site_fract_x
_atom_site_fract_y
_atom_site_fract_z
_atom_site_U_iso_or_equiv
_atom_site_adp_type
_atom_site_calc_flag
_atom_site_refinement_flags
_atom_site_occupancy
Cl Cl 0.85575(3) 0.53610(3) 0.500252(12) 0.01541(5) Uani d . 1
O O1 0.08282(10) 0.92929(11) 0.46762(4) 0.01799(13) Uani d . 1
H H11 0.0253 0.8180 0.4732 0.027 Uiso calc R 1
N N1 0.56591(11) 0.89016(11) 0.51704(4) 0.01256(13) Uani d . 1
H H1 0.6593 0.7862 0.5167 0.015 Uiso calc R 1
C C2 0.36697(13) 0.80978(13) 0.54256(5) 0.01451(15) Uani d . 1
H H21 0.3745 0.7744 0.5955 0.017 Uiso calc R 1
H H22 0.3327 0.6869 0.5145 0.017 Uiso calc R 1
C C3 0.20359(12) 0.97096(13) 0.53048(5) 0.01341(14) Uani d . 1
H H3 0.1163 0.9797 0.5752 0.016 Uiso calc R 1
C C4 0.30861(12) 1.17237(13) 0.51807(5) 0.01337(14) Uani d . 1
H H4 0.2084 1.2843 0.5185 0.016 Uiso calc R 1
C C5 0.46336(13) 1.20182(13) 0.57991(5) 0.01436(15) Uani d . 1
H H52 0.3990 1.1795 0.6284 0.017 Uiso calc R 1
H H51 0.5161 1.3409 0.5787 0.017 Uiso calc R 1
C C6 0.63647(13) 1.05125(14) 0.56902(5) 0.01397(15) Uani d . 1
H H61 0.7553 1.1206 0.5483 0.017 Uiso calc R 1
H H62 0.6748 0.9912 0.6169 0.017 Uiso calc R 1
C C7 0.54836(14) 0.97482(14) 0.44064(5) 0.01571(16) Uani d . 1
H H71 0.4843 0.8753 0.4076 0.019 Uiso calc R 1
H H72 0.6835 1.0064 0.4210 0.019 Uiso calc R 1
C C8 0.42035(14) 1.16677(14) 0.44410(5) 0.01546(15) Uani d . 1
H H82 0.5077 1.2865 0.4394 0.019 Uiso calc R 1
H H81 0.3226 1.1680 0.4030 0.019 Uiso calc R 1

loop_
_atom_site_aniso_label
_atom_site_aniso_U_11
_atom_site_aniso_U_22
_atom_site_aniso_U_33
_atom_site_aniso_U_12
_atom_site_aniso_U_13
_atom_site_aniso_U_23
Cl 0.01498(9) 0.01326(9) 0.01800(9) 0.00201(7) 0.00182(7) 0.00096(7)
O1 0.0151(3) 0.0194(3) 0.0195(3) -0.0034(2) -0.0051(2) -0.0014(2)
N1 0.0121(3) 0.0123(3) 0.0133(3) 0.0018(2) 0.0001(2) 0.0000(2)
C2 0.0139(3) 0.0126(3) 0.0171(4) -0.0022(3) -0.0003(3) 0.0018(3)
C3 0.0103(3) 0.0151(3) 0.0149(3) -0.0010(3) -0.0001(3) -0.0015(3)
C4 0.0122(3) 0.0112(3) 0.0167(4) 0.0016(2) -0.0018(3) -0.0008(3)
C5 0.0136(3) 0.0137(3) 0.0157(4) 0.0002(3) -0.0010(3) -0.0024(3)
C6 0.0125(3) 0.0148(3) 0.0146(4) -0.0001(3) -0.0027(3) -0.0011(3)
C7 0.0165(4) 0.0195(4) 0.0111(3) 0.0023(3) 0.0017(3) 0.0007(3)
C8 0.0158(4) 0.0163(4) 0.0143(4) 0.0005(3) -0.0013(3) 0.0034(3)

loop_
_atom_type_symbol
_atom_type_description
_atom_type_scat_dispersion_real
_atom_type_scat_dispersion_imag
_atom_type_scat_source
C C 0.0033 0.0016 'International Tables Vol C Tables 4.2.6.8 and 6.1.1.4'
H H 0.0000 0.0000 'International Tables Vol C Tables 4.2.6.8 and 6.1.1.4'
N N 0.0061 0.0033 'International Tables Vol C Tables 4.2.6.8 and 6.1.1.4'
O O 0.0106 0.0060 'International Tables Vol C Tables 4.2.6.8 and 6.1.1.4'
Cl Cl 0.1484 0.1585 'International Tables Vol C Tables 4.2.6.8 and 6.1.1.4'

loop_
_geom_angle_atom_site_label_1
_geom_angle_atom_site_label_2
_geom_angle_atom_site_label_3
_geom_angle
_geom_angle_publ_flag
C3 O1 H11 109.5 ?
C7 N1 C2 110.49(7) n
C7 N1 C6 109.64(7) n
C2 N1 C6 109.64(7) n
C7 N1 H1 109.0 n
C2 N1 H1 109.0 n
C6 N1 H1 109.0 n
N1 C2 C3 109.27(7) n
N1 C2 H21 109.8 n
C3 C2 H21 109.8 n
N1 C2 H22 109.8 n
C3 C2 H22 109.8 n
H21 C2 H22 108.3 n
O1 C3 C4 108.13(7) n
O1 C3 C2 112.11(7) n
C4 C3 C2 107.96(7) n
O1 C3 H3 109.5 n
C4 C3 H3 109.5 n
C2 C3 H3 109.5 n
C3 C4 C8 109.21(7) n
C3 C4 C5 108.12(7) n
C8 C4 C5 108.49(8) n
C3 C4 H4 110.3 n
C8 C4 H4 110.3 n
C5 C4 H4 110.3 n
C4 C5 C6 108.97(7) n
C4 C5 H52 109.9 n
C6 C5 H52 109.9 n
C4 C5 H51 109.9 n
C6 C5 H51 109.9 n
H52 C5 H51 108.3 n
N1 C6 C5 108.12(6) n
N1 C6 H61 110.1 n
C5 C6 H61 110.1 n
N1 C6 H62 110.1 n
C5 C6 H62 110.1 n
H61 C6 H62 108.4 n
N1 C7 C8 108.51(7) n
N1 C7 H71 110.0 n
C8 C7 H71 110.0 n
N1 C7 H72 110.0 n
C8 C7 H72 110.0 n
H71 C7 H72 108.4 n
C4 C8 C7 108.93(7) n
C4 C8 H82 109.9 n
C7 C8 H82 109.9 n
C4 C8 H81 109.9 n
C7 C8 H81 109.9 n
H82 C8 H81 108.3 n

loop_
_geom_bond_atom_site_label_1
_geom_bond_atom_site_label_2
_geom_bond_distance
_geom_bond_publ_flag
O1 C3 1.4227(11) n
O1 H11 0.8400 n
N1 C7 1.5009(13) n
N1 C2 1.5011(12) n
N1 C6 1.5031(12) n
N1 H1 0.9300 ?
C2 C3 1.5430(13) n
C2 H21 0.9900 n
C2 H22 0.9900 n
C3 C4 1.5284(13) n
C3 H3 1.0000 n
C4 C8 1.5349(14) n
C4 C5 1.5355(13) n
C4 H4 1.0000 n
C5 C6 1.5396(13) n
C5 H52 0.9900 n
C5 H51 0.9900 n
C6 H61 0.9900 n
C6 H62 0.9900 n
C7 C8 1.5367(14) n
C7 H71 0.9900 n
C7 H72 0.9900 n
C8 H82 0.9900 n
C8 H81 0.9900 n

loop_
_geom_hbond_atom_site_label_D
_geom_hbond_atom_site_label_H
_geom_hbond_atom_site_label_A
_geom_hbond_site_symmetry_A
_geom_hbond_distance_DH
_geom_hbond_distance_HA
_geom_hbond_distance_DA
_geom_hbond_angle_DHA
N1 H1 Cl . 0.93 2.14 3.060(2) 171.4
O1 H11 Cl 1_455 0.84 2.24 3.079(2) 173.2

loop_
_geom_torsion_atom_site_label_1
_geom_torsion_atom_site_label_2
_geom_torsion_atom_site_label_3
_geom_torsion_atom_site_label_4
_geom_torsion
_geom_torsion_publ_flag
C7 N1 C2 C3 -50.50(9) n
C6 N1 C2 C3 70.45(9) n
N1 C2 C3 O1 102.96(9) n
N1 C2 C3 C4 -16.03(9) n
O1 C3 C4 C8 -53.44(9) n
C2 C3 C4 C8 68.06(9) n
O1 C3 C4 C5 -171.30(7) n
C2 C3 C4 C5 -49.80(9) n
C3 C4 C5 C6 69.77(9) n
C8 C4 C5 C6 -48.56(9) n
C7 N1 C6 C5 71.20(8) n
C2 N1 C6 C5 -50.27(9) n
C4 C5 C6 N1 -16.88(9) n
C2 N1 C7 C8 69.13(9) n
C6 N1 C7 C8 -51.82(9) n
C3 C4 C8 C7 -49.82(9) n
C5 C4 C8 C7 67.81(9) n
N1 C7 C8 C4 -15.62(10) n

loop_
_cod_related_entry_id
_cod_related_entry_database
_cod_related_entry_code
1 ChemSpider 17206807
